data_1527737
loop_
_publ_author_name
'Loefgren, P.'
'Waltersson, K.'

_publ_section_title
;
 The crystal structure of rubidium dichromate Rb2 Cr2 O7 (C2/c)
;
_journal_name_full 'Acta Chemica Scandinavica (1-27,1973-42,1988)'
_journal_page_first 35
_journal_page_last 43
_journal_volume 25
_journal_year 1971
_chemical_formula_sum 'Cr2 O7 Rb2'
_chemical_name_systematic 'Rb2 Cr2 O7'
_space_group_IT_number 15
_symmetry_space_group_name_Hall '-C 2yc'
_symmetry_space_group_name_H-M 'C 1 2/c 1'
_cell_angle_alpha 90
_cell_angle_beta 92.04
_cell_angle_gamma 90
_cell_formula_units_Z 4
_cell_length_a 13.332
_cell_length_b 7.552
_cell_length_c 7.734
_cell_volume 778.191
_citation_journal_id_ASTM ACSAA4
_cod_data_source_file Loefgren_ACSAA4_1971_1197.cif
_cod_data_source_block Cr2O7Rb2
_cod_original_cell_volume 778.1909
_cod_database_code 1527737

loop_
_symmetry_equiv_pos_as_xyz
x,y,z
-x,y,-z+1/2
-x,-y,-z
x,-y,z-1/2
x+1/2,y+1/2,z
-x+1/2,y+1/2,-z+1/2
-x+1/2,-y+1/2,-z
x+1/2,-y+1/2,z-1/2

loop_
_atom_site_label
_atom_site_type_symbol
_atom_site_fract_x
_atom_site_fract_y
_atom_site_fract_z
_atom_site_occupancy
_atom_site_U_iso_or_equiv
O1 O-2 0.4421 0.3052 0.4986 1 0.0
O2 O-2 0.322 0.0271 0.5582 1 0.0
Cr1 Cr+6 0.3988 0.1734 0.6428 1 0.0
O4 O-2 0.5 0.0612 0.75 1 0.0
O3 O-2 0.3424 0.2902 0.7837 1 0.0
Rb1 Rb+1 0.3561 0.6527 0.6532 1 0.0
